data_7224563
loop_
_publ_author_name
'Li, Quan-Quan'
'Zhang, Wen-Qian'
'Ren, Chun-Yan'
'Fan, Yan-Ping'
'Li, Jian-Li'
'Liu, Ping'
'Wang, Yao-Yu'

_publ_section_title
;
 Reaction-determined assemblies of 0D to 3D complexes: structural
 diversities and luminescence properties
;
_journal_issue 19
_journal_name_full CrystEngComm
_journal_page_first 3358
_journal_paper_doi 10.1039/C6CE00273K
_journal_volume 18
_journal_year 2016
_chemical_formula_sum 'C40 H24 N6 Ni2 O14'
_chemical_formula_weight 930.07
_chemical_name_systematic
; 
 ? 
;
_space_group_IT_number 2
_symmetry_cell_setting triclinic
_symmetry_space_group_name_Hall '-P 1'
_symmetry_space_group_name_H-M 'P -1'
_atom_sites_solution_hydrogens geom
_atom_sites_solution_primary direct
_atom_sites_solution_secondary difmap
_audit_creation_method SHELXL-97
_audit_update_record
;
2015-12-25 deposited with the CCDC.
2016-03-09 downloaded from the CCDC.
;
_cell_angle_alpha 106.174(2)
_cell_angle_beta 93.467(2)
_cell_angle_gamma 108.962(2)
_cell_formula_units_Z 2
_cell_length_a 9.7979(14)
_cell_length_b 12.9930(18)
_cell_length_c 16.450(2)
_cell_measurement_reflns_used 3733
_cell_measurement_temperature 296(2)
_cell_measurement_theta_max 28.00
_cell_measurement_theta_min 2.55
_cell_volume 1875.7(4)
_computing_cell_refinement 'Bruker SAINT'
_computing_data_collection 'Bruker APEX2'
_computing_data_reduction 'Bruker SAINT'
_computing_molecular_graphics 'Bruker SHELXTL'
_computing_publication_material 'Bruker SHELXTL'
_computing_structure_refinement 'SHELXL-97 (Sheldrick, 2008)'
_computing_structure_solution 'SHELXS-97 (Sheldrick, 2008)'
_diffrn_ambient_temperature 296(2)
_diffrn_measured_fraction_theta_full 0.976
_diffrn_measured_fraction_theta_max 0.976
_diffrn_measurement_device_type 'Bruker APEX-II CCD'
_diffrn_measurement_method '\f and \w scans'
_diffrn_radiation_monochromator graphite
_diffrn_radiation_source 'fine-focus sealed tube'
_diffrn_radiation_type MoK\a
_diffrn_radiation_wavelength 0.71073
_diffrn_reflns_av_R_equivalents 0.0206
_diffrn_reflns_av_sigmaI/netI 0.0451
_diffrn_reflns_limit_h_max 11
_diffrn_reflns_limit_h_min -11
_diffrn_reflns_limit_k_max 15
_diffrn_reflns_limit_k_min -14
_diffrn_reflns_limit_l_max 19
_diffrn_reflns_limit_l_min -18
_diffrn_reflns_number 9439
_diffrn_reflns_theta_full 25.10
_diffrn_reflns_theta_max 25.10
_diffrn_reflns_theta_min 1.31
_exptl_absorpt_coefficient_mu 1.086
_exptl_absorpt_correction_T_max 0.8369
_exptl_absorpt_correction_T_min 0.8120
_exptl_absorpt_correction_type multi-scan
_exptl_absorpt_process_details SADABS
_exptl_crystal_colour green
_exptl_crystal_density_diffrn 1.647
_exptl_crystal_density_method 'not measured'
_exptl_crystal_description block
_exptl_crystal_F_000 948
_exptl_crystal_size_max 0.20
_exptl_crystal_size_mid 0.18
_exptl_crystal_size_min 0.17
_refine_diff_density_max 1.356
_refine_diff_density_min -1.648
_refine_diff_density_rms 0.261
_refine_ls_extinction_method none
_refine_ls_goodness_of_fit_ref 1.006
_refine_ls_hydrogen_treatment constr
_refine_ls_matrix_type full
_refine_ls_number_parameters 559
_refine_ls_number_reflns 6537
_refine_ls_number_restraints 24
_refine_ls_restrained_S_all 1.008
_refine_ls_R_factor_all 0.0942
_refine_ls_R_factor_gt 0.0622
_refine_ls_shift/su_max 0.000
_refine_ls_shift/su_mean 0.000
_refine_ls_structure_factor_coef Fsqd
_refine_ls_weighting_details 'calc w=1/[\s^2^(Fo^2^)+(0.0100P)^2^+45.0000P] where P=(Fo^2^+2Fc^2^)/3'
_refine_ls_weighting_scheme calc
_refine_ls_wR_factor_gt 0.1482
_refine_ls_wR_factor_ref 0.2270
_reflns_number_gt 5128
_reflns_number_total 6537
_reflns_threshold_expression >2sigma(I)
_cod_data_source_file c6ce00273k2.cif
_cod_data_source_block 9
_cod_depositor_comments
;
The following automatic conversions were performed:

'_symmetry_cell_setting' value 'Triclinic' changed to 'triclinic'
according to
/usr/data/users/saulius/crontab/automatic-downloads/rss-feeds/RSC/lib/dictionaries/cif_core.dic
dictionary named 'cif_core.dic' version 2.4.2 from 2011-04-26.

Automatic conversion script
Id: cif_fix_values 4268 2015-11-12 08:31:59Z antanas 

 Adding full bibliography for 7224556--7224565.cif.
;
_cod_original_cell_volume 1875.6(5)
_cod_original_sg_symbol_H-M 'P-1   '
_cod_database_code 7224563

loop_
_symmetry_equiv_pos_as_xyz
'x, y, z'
'-x, -y, -z'

loop_
_atom_site_label
_atom_site_type_symbol
_atom_site_fract_x
_atom_site_fract_y
_atom_site_fract_z
_atom_site_U_iso_or_equiv
_atom_site_adp_type
_atom_site_occupancy
_atom_site_symmetry_multiplicity
_atom_site_calc_flag
_atom_site_refinement_flags
C1 C 0.8603(8) 0.9385(7) 0.6538(5) 0.0201(16) Uani 1 1 d .
C2 C 0.9246(8) 1.0139(6) 0.7445(5) 0.0182(16) Uani 1 1 d .
C3 C 1.0536(8) 1.0064(7) 0.7824(5) 0.0194(16) Uani 1 1 d .
H3 H 1.0911 0.9525 0.7525 0.023 Uiso 1 1 calc R
C4 C 1.1236(8) 1.0792(7) 0.8637(5) 0.0205(16) Uani 1 1 d .
C5 C 1.0675(8) 1.1581(7) 0.9101(5) 0.0206(16) Uani 1 1 d .
H5 H 1.1155 1.2073 0.9644 0.025 Uiso 1 1 calc R
C6 C 0.9392(8) 1.1627(6) 0.8745(5) 0.0188(16) Uani 1 1 d .
C7 C 0.8614(8) 1.0907(6) 0.7915(5) 0.0171(15) Uani 1 1 d .
C8 C 0.7195(8) 1.0894(6) 0.7548(5) 0.0175(15) Uani 1 1 d .
C9 C 0.7070(8) 1.1621(7) 0.7068(5) 0.0221(17) Uani 1 1 d .
C10 C 0.5744(9) 1.1548(7) 0.6680(5) 0.0256(18) Uani 1 1 d .
H10 H 0.5707 1.2033 0.6364 0.031 Uiso 1 1 calc R
C11 C 0.4459(9) 1.0748(7) 0.6762(5) 0.0232(17) Uani 1 1 d .
C12 C 0.4536(8) 1.0046(7) 0.7225(5) 0.0219(17) Uani 1 1 d .
H12 H 0.3674 0.9497 0.7263 0.026 Uiso 1 1 calc R
C13 C 0.5852(9) 1.0117(6) 0.7644(5) 0.0191(16) Uani 1 1 d .
C14 C 0.5816(9) 0.9375(7) 0.8194(5) 0.0201(16) Uani 1 1 d .
C15 C 0.7422(8) 0.9302(7) 1.0954(5) 0.0206(17) Uani 1 1 d .
C16 C 0.7001(9) 0.9376(8) 0.3733(5) 0.0284(19) Uani 1 1 d .
C17 C 0.8265(13) 0.6103(9) 0.3901(7) 0.045(3) Uani 1 1 d .
H17 H 0.9250 0.6557 0.3993 0.054 Uiso 1 1 calc R
C18 C 0.7809(16) 0.4956(10) 0.3346(8) 0.060(3) Uani 1 1 d .
H18 H 0.8477 0.4674 0.3073 0.072 Uiso 1 1 calc R
C19 C 0.6391(17) 0.4283(9) 0.3224(8) 0.065(4) Uani 1 1 d U
H19 H 0.6074 0.3530 0.2862 0.078 Uiso 1 1 calc R
C20 C 0.5400(15) 0.4708(10) 0.3635(7) 0.055(3) Uani 1 1 d .
C21 C 0.5948(12) 0.5868(8) 0.4167(6) 0.043(3) Uani 1 1 d .
C22 C 0.4990(10) 0.6394(8) 0.4596(6) 0.033(2) Uani 1 1 d .
C23 C 0.3485(12) 0.5757(11) 0.4515(7) 0.051(3) Uani 1 1 d .
C24 C 0.2943(15) 0.4579(12) 0.3985(9) 0.066(4) Uani 1 1 d .
H24 H 0.1961 0.4140 0.3937 0.080 Uiso 1 1 calc R
C25 C 0.3779(16) 0.4110(10) 0.3572(8) 0.066(4) Uani 1 1 d U
H25 H 0.3355 0.3355 0.3213 0.079 Uiso 1 1 calc R
C26 C 0.2613(13) 0.6307(14) 0.4948(9) 0.064(4) Uani 1 1 d .
H26 H 0.1620 0.5912 0.4910 0.077 Uiso 1 1 calc R
C27 C 0.3233(14) 0.7426(15) 0.5426(9) 0.069(4) Uani 1 1 d .
H27 H 0.2662 0.7809 0.5712 0.082 Uiso 1 1 calc R
C28 C 0.4703(13) 0.7996(12) 0.5489(7) 0.054(3) Uani 1 1 d .
H28 H 0.5104 0.8764 0.5822 0.065 Uiso 1 1 calc R
C29 C 0.8448(11) 0.8024(9) 0.8580(7) 0.043(2) Uani 1 1 d .
H29 H 0.8737 0.8802 0.8642 0.051 Uiso 1 1 calc R
C30 C 0.9427(12) 0.7463(11) 0.8355(8) 0.051(3) Uani 1 1 d .
H30 H 1.0342 0.7858 0.8252 0.061 Uiso 1 1 calc R
C31 C 0.9029(14) 0.6313(12) 0.8285(8) 0.060(3) Uani 1 1 d .
H31 H 0.9673 0.5928 0.8133 0.072 Uiso 1 1 calc R
C32 C 0.7672(13) 0.5746(9) 0.8444(7) 0.048(3) Uani 1 1 d .
C33 C 0.6704(10) 0.6360(8) 0.8659(6) 0.031(2) Uani 1 1 d .
C34 C 0.5304(12) 0.5817(7) 0.8801(6) 0.036(2) Uani 1 1 d .
C35 C 0.4821(15) 0.4640(10) 0.8717(10) 0.064(4) Uani 1 1 d .
C36 C 0.5782(19) 0.4047(11) 0.8543(12) 0.086(5) Uani 1 1 d .
H36 H 0.5498 0.3287 0.8534 0.104 Uiso 1 1 calc R
C37 C 0.7085(19) 0.4561(11) 0.8393(10) 0.077(4) Uani 1 1 d .
H37 H 0.7673 0.4126 0.8243 0.092 Uiso 1 1 calc R
C38 C 0.3405(19) 0.4172(12) 0.8894(13) 0.099(6) Uani 1 1 d U
H38 H 0.3048 0.3412 0.8885 0.119 Uiso 1 1 calc R
C39 C 0.2553(18) 0.4823(11) 0.9080(11) 0.089(5) Uani 1 1 d .
H39 H 0.1588 0.4488 0.9144 0.107 Uiso 1 1 calc R
C40 C 0.3134(12) 0.6013(9) 0.9177(7) 0.047(3) Uani 1 1 d .
H40 H 0.2583 0.6474 0.9350 0.056 Uiso 1 1 calc R
N1 N 0.8828(8) 1.2489(7) 0.9243(5) 0.0313(17) Uani 1 1 d .
N2 N 0.8386(9) 1.2496(7) 0.6980(5) 0.039(2) Uani 1 1 d .
N3 N 0.7372(8) 0.6556(6) 0.4290(5) 0.0305(17) Uani 1 1 d .
N4 N 0.5579(8) 0.7504(7) 0.5097(5) 0.0333(17) Uani 1 1 d .
N5 N 0.7110(8) 0.7482(6) 0.8709(5) 0.0281(16) Uani 1 1 d .
N6 N 0.4461(8) 0.6450(6) 0.9018(4) 0.0258(15) Uani 1 1 d .
Ni1 Ni 0.77690(11) 0.82316(9) 0.50030(7) 0.0232(3) Uani 1 1 d .
Ni2 Ni 0.55796(11) 0.81849(8) 0.91627(6) 0.0199(3) Uani 1 1 d .
O1 O 0.8207(6) 0.9822(5) 0.6010(3) 0.0262(13) Uani 1 1 d .
O2 O 0.8555(7) 0.8368(5) 0.6312(4) 0.0285(13) Uani 1 1 d .
O3 O 0.6622(6) 0.8433(5) 1.0360(4) 0.0316(14) Uani 1 1 d .
O4 O 0.7240(7) 1.0247(6) 1.1222(4) 0.0370(16) Uani 1 1 d .
O5 O 0.9665(10) 1.3234(8) 0.9863(5) 0.078(3) Uani 1 1 d .
O6 O 0.7636(8) 1.2447(7) 0.9044(5) 0.056(2) Uani 1 1 d .
O7 O 0.9516(9) 1.2727(10) 0.7375(8) 0.100(4) Uani 1 1 d .
O8 O 0.8272(10) 1.2979(12) 0.6476(9) 0.127(6) Uani 1 1 d .
O9 O 0.6991(7) 0.8545(6) 0.3959(4) 0.0325(15) Uani 1 1 d U
O10 O 0.8011(7) 1.0300(6) 0.3859(5) 0.0443(18) Uani 1 1 d .
O11 O 0.6614(6) 0.9778(5) 0.8930(3) 0.0245(12) Uani 1 1 d .
O12 O 0.4936(6) 0.8355(5) 0.7941(4) 0.0269(13) Uani 1 1 d .
O1W O 0.9885(6) 0.8687(5) 0.4789(4) 0.0310(14) Uani 1 1 d .
O2W O 0.3898(6) 0.8641(5) 0.9584(4) 0.0303(14) Uani 1 1 d .
H1WA H 1.0468 0.9124 0.4553 0.046 Uiso 1 1 d R
H1WB H 1.0583 0.9010 0.5226 0.046 Uiso 1 1 d R
H2WA H 0.3534 0.8996 0.9324 0.046 Uiso 1 1 d R
H2WB H 0.3750 0.9101 1.0020 0.046 Uiso 1 1 d R

loop_
_atom_site_aniso_label
_atom_site_aniso_U_11
_atom_site_aniso_U_22
_atom_site_aniso_U_33
_atom_site_aniso_U_23
_atom_site_aniso_U_13
_atom_site_aniso_U_12
C1 0.012(4) 0.023(4) 0.020(4) 0.004(3) -0.004(3) 0.004(3)
C2 0.015(4) 0.017(4) 0.019(4) 0.006(3) -0.002(3) 0.002(3)
C3 0.020(4) 0.021(4) 0.019(4) 0.008(3) -0.001(3) 0.009(3)
C4 0.019(4) 0.023(4) 0.021(4) 0.012(3) 0.001(3) 0.005(3)
C5 0.015(4) 0.027(4) 0.018(4) 0.007(3) -0.002(3) 0.007(3)
C6 0.022(4) 0.020(4) 0.014(4) 0.004(3) -0.002(3) 0.008(3)
C7 0.020(4) 0.013(3) 0.013(4) 0.004(3) -0.005(3) 0.001(3)
C8 0.016(4) 0.021(4) 0.013(4) 0.002(3) 0.001(3) 0.006(3)
C9 0.017(4) 0.024(4) 0.022(4) 0.010(3) -0.001(3) 0.002(3)
C10 0.025(4) 0.024(4) 0.029(4) 0.010(4) -0.001(3) 0.009(3)
C11 0.021(4) 0.033(5) 0.017(4) 0.007(3) 0.003(3) 0.011(4)
C12 0.014(4) 0.021(4) 0.026(4) 0.004(3) 0.002(3) 0.003(3)
C13 0.027(4) 0.015(4) 0.015(4) 0.005(3) 0.002(3) 0.008(3)
C14 0.024(4) 0.023(4) 0.019(4) 0.009(3) 0.004(3) 0.014(3)
C15 0.020(4) 0.037(5) 0.014(4) 0.014(4) 0.004(3) 0.016(4)
C16 0.022(4) 0.035(5) 0.025(4) 0.005(4) 0.002(3) 0.010(4)
C17 0.057(7) 0.031(5) 0.036(6) 0.000(4) 0.009(5) 0.011(5)
C18 0.096(10) 0.037(6) 0.044(7) 0.000(5) 0.020(7) 0.030(7)
C19 0.109(10) 0.022(5) 0.045(6) -0.001(5) -0.007(7) 0.009(6)
C20 0.080(9) 0.038(6) 0.029(5) 0.011(5) -0.010(6) 0.001(6)
C21 0.055(6) 0.030(5) 0.022(5) 0.007(4) 0.001(4) -0.010(5)
C22 0.036(5) 0.034(5) 0.025(5) 0.011(4) -0.006(4) 0.009(4)
C23 0.044(6) 0.064(7) 0.035(6) 0.028(5) -0.009(5) -0.003(6)
C24 0.052(8) 0.064(9) 0.051(8) 0.029(7) -0.016(6) -0.025(7)
C25 0.082(9) 0.031(6) 0.041(6) 0.011(5) -0.039(6) -0.027(6)
C26 0.027(6) 0.109(12) 0.060(8) 0.046(8) 0.004(6) 0.013(7)
C27 0.040(7) 0.109(12) 0.063(8) 0.035(9) 0.017(6) 0.025(8)
C28 0.047(7) 0.072(8) 0.041(6) 0.012(6) 0.009(5) 0.024(6)
C29 0.036(5) 0.044(6) 0.048(6) 0.021(5) 0.014(5) 0.006(5)
C30 0.028(5) 0.072(8) 0.056(7) 0.020(6) 0.009(5) 0.023(5)
C31 0.056(8) 0.079(9) 0.064(8) 0.021(7) 0.026(6) 0.048(7)
C32 0.064(7) 0.044(6) 0.051(7) 0.014(5) 0.021(6) 0.039(6)
C33 0.040(5) 0.035(5) 0.030(5) 0.014(4) 0.007(4) 0.026(4)
C34 0.056(6) 0.017(4) 0.027(5) 0.003(4) 0.008(4) 0.007(4)
C35 0.072(9) 0.032(6) 0.091(10) 0.024(6) 0.023(7) 0.018(6)
C36 0.099(12) 0.037(7) 0.146(16) 0.037(9) 0.050(11) 0.041(8)
C37 0.112(13) 0.044(7) 0.091(11) 0.010(7) 0.018(9) 0.056(9)
C38 0.098(11) 0.032(6) 0.158(14) 0.025(8) 0.058(10) 0.008(7)
C39 0.080(10) 0.029(7) 0.123(14) 0.013(8) 0.028(10) -0.017(7)
C40 0.046(6) 0.029(5) 0.048(6) 0.004(5) 0.011(5) -0.002(5)
N1 0.028(4) 0.036(4) 0.032(4) 0.008(4) 0.000(3) 0.017(3)
N2 0.032(4) 0.046(5) 0.043(5) 0.027(4) 0.000(4) 0.008(4)
N3 0.041(4) 0.020(4) 0.029(4) 0.005(3) -0.004(3) 0.014(3)
N4 0.034(4) 0.038(4) 0.025(4) 0.011(3) -0.003(3) 0.010(4)
N5 0.023(4) 0.030(4) 0.036(4) 0.012(3) 0.008(3) 0.013(3)
N6 0.032(4) 0.023(4) 0.026(4) 0.011(3) 0.001(3) 0.012(3)
Ni1 0.0246(6) 0.0202(5) 0.0195(5) 0.0023(4) -0.0053(4) 0.0060(4)
Ni2 0.0202(5) 0.0174(5) 0.0213(5) 0.0073(4) -0.0020(4) 0.0058(4)
O1 0.034(3) 0.024(3) 0.017(3) 0.001(2) -0.004(2) 0.011(3)
O2 0.036(3) 0.024(3) 0.023(3) 0.008(2) -0.002(3) 0.009(3)
O3 0.023(3) 0.034(3) 0.035(4) 0.011(3) -0.005(3) 0.009(3)
O4 0.036(4) 0.044(4) 0.033(4) 0.004(3) -0.008(3) 0.025(3)
O5 0.063(6) 0.088(7) 0.049(5) -0.036(5) -0.024(4) 0.040(5)
O6 0.049(5) 0.064(5) 0.053(5) -0.006(4) -0.012(4) 0.040(4)
O7 0.033(5) 0.125(9) 0.147(10) 0.112(8) -0.028(5) -0.016(5)
O8 0.041(5) 0.195(13) 0.193(13) 0.178(12) -0.004(6) 0.008(7)
O9 0.033(3) 0.044(4) 0.028(3) 0.016(3) -0.009(3) 0.022(3)
O10 0.023(3) 0.056(5) 0.046(4) 0.023(4) -0.004(3) 0.001(3)
O11 0.026(3) 0.029(3) 0.020(3) 0.014(2) -0.004(2) 0.009(2)
O12 0.033(3) 0.019(3) 0.024(3) 0.008(2) -0.007(2) 0.004(3)
O1W 0.025(3) 0.033(3) 0.035(3) 0.014(3) -0.003(3) 0.008(3)
O2W 0.029(3) 0.023(3) 0.037(3) 0.003(3) 0.009(3) 0.011(3)

loop_
_atom_type_symbol
_atom_type_description
_atom_type_scat_dispersion_real
_atom_type_scat_dispersion_imag
_atom_type_scat_source
C C 0.0033 0.0016 'International Tables Vol C Tables 4.2.6.8 and 6.1.1.4'
H H 0.0000 0.0000 'International Tables Vol C Tables 4.2.6.8 and 6.1.1.4'
N N 0.0061 0.0033 'International Tables Vol C Tables 4.2.6.8 and 6.1.1.4'
O O 0.0106 0.0060 'International Tables Vol C Tables 4.2.6.8 and 6.1.1.4'
Ni Ni 0.3393 1.1124 'International Tables Vol C Tables 4.2.6.8 and 6.1.1.4'

loop_
_geom_angle_atom_site_label_1
_geom_angle_atom_site_label_2
_geom_angle_atom_site_label_3
_geom_angle
_geom_angle_site_symmetry_3
O2 C1 O1 121.9(7) .
O2 C1 C2 119.4(7) .
O1 C1 C2 118.5(7) .
O2 C1 Ni1 61.7(4) .
O1 C1 Ni1 60.2(4) .
C2 C1 Ni1 174.5(6) .
C3 C2 C7 120.3(7) .
C3 C2 C1 117.5(7) .
C7 C2 C1 122.2(7) .
C4 C3 C2 120.2(7) .
C4 C3 H3 119.9 .
C2 C3 H3 119.9 .
C5 C4 C3 120.8(7) .
C5 C4 C15 118.9(7) 2_777
C3 C4 C15 120.2(7) 2_777
C6 C5 C4 119.1(7) .
C6 C5 H5 120.5 .
C4 C5 H5 120.5 .
C5 C6 C7 123.2(7) .
C5 C6 N1 118.2(7) .
C7 C6 N1 118.6(7) .
C2 C7 C6 116.3(7) .
C2 C7 C8 119.8(6) .
C6 C7 C8 123.8(7) .
C9 C8 C13 115.8(7) .
C9 C8 C7 123.1(7) .
C13 C8 C7 121.1(7) .
C10 C9 C8 122.6(7) .
C10 C9 N2 117.7(7) .
C8 C9 N2 119.8(7) .
C9 C10 C11 119.8(8) .
C9 C10 H10 120.1 .
C11 C10 H10 120.1 .
C12 C11 C10 119.2(7) .
C12 C11 C16 121.9(8) 2_676
C10 C11 C16 118.8(7) 2_676
C11 C12 C13 122.4(7) .
C11 C12 H12 118.8 .
C13 C12 H12 118.8 .
C12 C13 C8 120.0(7) .
C12 C13 C14 118.5(7) .
C8 C13 C14 121.5(7) .
O12 C14 O11 120.0(7) .
O12 C14 C13 119.3(7) .
O11 C14 C13 120.7(7) .
O12 C14 Ni2 60.5(4) .
O11 C14 Ni2 59.6(4) .
C13 C14 Ni2 175.0(6) .
O3 C15 O4 127.0(7) .
O3 C15 C4 115.6(7) 2_777
O4 C15 C4 117.3(7) 2_777
O9 C16 O10 129.1(8) .
O9 C16 C11 115.4(8) 2_676
O10 C16 C11 115.5(8) 2_676
N3 C17 C18 123.5(11) .
N3 C17 H17 118.3 .
C18 C17 H17 118.3 .
C19 C18 C17 118.7(12) .
C19 C18 H18 120.6 .
C17 C18 H18 120.6 .
C18 C19 C20 120.4(10) .
C18 C19 H19 119.8 .
C20 C19 H19 119.8 .
C19 C20 C21 117.0(11) .
C19 C20 C25 128.6(11) .
C21 C20 C25 114.4(12) .
N3 C21 C20 123.1(11) .
N3 C21 C22 116.0(8) .
C20 C21 C22 120.9(10) .
N4 C22 C23 121.0(10) .
N4 C22 C21 118.1(8) .
C23 C22 C21 120.9(9) .
C26 C23 C22 118.3(11) .
C26 C23 C24 123.7(12) .
C22 C23 C24 117.9(12) .
C25 C24 C23 121.8(12) .
C25 C24 H24 119.1 .
C23 C24 H24 119.1 .
C24 C25 C20 124.1(11) .
C24 C25 H25 118.0 .
C20 C25 H25 118.0 .
C27 C26 C23 119.0(11) .
C27 C26 H26 120.5 .
C23 C26 H26 120.5 .
C26 C27 C28 120.1(13) .
C26 C27 H27 120.0 .
C28 C27 H27 120.0 .
N4 C28 C27 123.1(13) .
N4 C28 H28 118.4 .
C27 C28 H28 118.4 .
N5 C29 C30 122.1(10) .
N5 C29 H29 119.0 .
C30 C29 H29 119.0 .
C31 C30 C29 119.6(10) .
C31 C30 H30 120.2 .
C29 C30 H30 120.2 .
C32 C31 C30 119.3(10) .
C32 C31 H31 120.4 .
C30 C31 H31 120.4 .
C31 C32 C33 118.7(10) .
C31 C32 C37 126.4(11) .
C33 C32 C37 114.9(11) .
N5 C33 C34 118.2(8) .
N5 C33 C32 120.9(9) .
C34 C33 C32 120.9(9) .
N6 C34 C33 117.8(8) .
N6 C34 C35 122.4(10) .
C33 C34 C35 119.8(10) .
C36 C35 C38 124.4(12) .
C36 C35 C34 119.6(12) .
C38 C35 C34 115.8(12) .
C37 C36 C35 119.9(12) .
C37 C36 H36 120.1 .
C35 C36 H36 120.1 .
C36 C37 C32 124.8(12) .
C36 C37 H37 117.6 .
C32 C37 H37 117.6 .
C39 C38 C35 120.6(12) .
C39 C38 H38 119.7 .
C35 C38 H38 119.7 .
C38 C39 C40 120.2(13) .
C38 C39 H39 119.9 .
C40 C39 H39 119.9 .
N6 C40 C39 118.9(12) .
N6 C40 H40 120.6 .
C39 C40 H40 120.6 .
O6 N1 O5 122.6(8) .
O6 N1 C6 121.1(7) .
O5 N1 C6 116.3(7) .
O7 N2 O8 119.4(9) .
O7 N2 C9 122.5(8) .
O8 N2 C9 118.1(8) .
C17 N3 C21 117.3(8) .
C17 N3 Ni1 129.2(7) .
C21 N3 Ni1 113.4(7) .
C28 N4 C22 118.5(9) .
C28 N4 Ni1 129.6(8) .
C22 N4 Ni1 111.5(6) .
C29 N5 C33 119.4(8) .
C29 N5 Ni2 127.9(7) .
C33 N5 Ni2 112.0(6) .
C40 N6 C34 122.0(8) .
C40 N6 Ni2 125.8(7) .
C34 N6 Ni2 112.0(6) .
O9 Ni1 O1W 94.7(3) .
O9 Ni1 N3 90.9(3) .
O1W Ni1 N3 90.3(3) .
O9 Ni1 N4 85.2(3) .
O1W Ni1 N4 170.8(3) .
N3 Ni1 N4 80.5(3) .
O9 Ni1 O1 102.6(2) .
O1W Ni1 O1 92.8(2) .
N3 Ni1 O1 165.9(3) .
N4 Ni1 O1 96.3(3) .
O9 Ni1 O2 163.5(2) .
O1W Ni1 O2 88.9(2) .
N3 Ni1 O2 105.2(3) .
N4 Ni1 O2 93.8(3) .
O1 Ni1 O2 61.1(2) .
O9 Ni1 C1 133.3(3) .
O1W Ni1 C1 90.5(2) .
N3 Ni1 C1 135.5(3) .
N4 Ni1 C1 96.3(3) .
O1 Ni1 C1 30.8(2) .
O2 Ni1 C1 30.3(2) .
O2W Ni2 O3 95.3(3) .
O2W Ni2 N5 171.9(3) .
O3 Ni2 N5 85.3(3) .
O2W Ni2 N6 92.6(3) .
O3 Ni2 N6 90.6(3) .
N5 Ni2 N6 79.3(3) .
O2W Ni2 O11 92.9(2) .
O3 Ni2 O11 103.7(2) .
N5 Ni2 O11 94.9(3) .
N6 Ni2 O11 164.1(2) .
O2W Ni2 O12 88.3(2) .
O3 Ni2 O12 164.7(2) .
N5 Ni2 O12 93.3(3) .
N6 Ni2 O12 104.1(2) .
O11 Ni2 O12 61.2(2) .
O2W Ni2 C14 89.9(3) .
O3 Ni2 C14 134.5(3) .
N5 Ni2 C14 95.5(3) .
N6 Ni2 C14 134.3(3) .
O11 Ni2 C14 30.8(2) .
O12 Ni2 C14 30.4(2) .
C1 O1 Ni1 89.0(5) .
C1 O2 Ni1 88.0(5) .
C15 O3 Ni2 133.6(5) .
C16 O9 Ni1 138.6(6) .
C14 O11 Ni2 89.6(5) .
C14 O12 Ni2 89.2(4) .
Ni1 O1W H1WA 139.9 .
Ni1 O1W H1WB 118.6 .
H1WA O1W H1WB 84.7 .
Ni2 O2W H2WA 119.0 .
Ni2 O2W H2WB 138.2 .
H2WA O2W H2WB 81.8 .

loop_
_geom_bond_atom_site_label_1
_geom_bond_atom_site_label_2
_geom_bond_distance
_geom_bond_site_symmetry_2
C1 O2 1.252(10) .
C1 O1 1.267(10) .
C1 C2 1.500(11) .
C1 Ni1 2.477(8) .
C2 C3 1.418(10) .
C2 C7 1.418(11) .
C3 C4 1.385(11) .
C3 H3 0.9300 .
C4 C5 1.384(11) .
C4 C15 1.497(10) 2_777
C5 C6 1.380(11) .
C5 H5 0.9300 .
C6 C7 1.421(10) .
C6 N1 1.475(10) .
C7 C8 1.475(10) .
C8 C9 1.416(11) .
C8 C13 1.423(11) .
C9 C10 1.375(11) .
C9 N2 1.463(11) .
C10 C11 1.390(12) .
C10 H10 0.9300 .
C11 C12 1.357(11) .
C11 C16 1.540(11) 2_676
C12 C13 1.388(11) .
C12 H12 0.9300 .
C13 C14 1.489(10) .
C14 O12 1.257(10) .
C14 O11 1.271(9) .
C14 Ni2 2.483(8) .
C15 O3 1.250(10) .
C15 O4 1.258(10) .
C15 C4 1.497(10) 2_777
C16 O9 1.234(11) .
C16 O10 1.236(11) .
C16 C11 1.540(11) 2_676
C17 N3 1.309(13) .
C17 C18 1.419(14) .
C17 H17 0.9300 .
C18 C19 1.347(19) .
C18 H18 0.9300 .
C19 C20 1.39(2) .
C19 H19 0.9300 .
C20 C21 1.418(15) .
C20 C25 1.507(19) .
C21 N3 1.357(12) .
C21 C22 1.439(15) .
C22 N4 1.354(12) .
C22 C23 1.414(14) .
C23 C26 1.391(19) .
C23 C24 1.435(19) .
C24 C25 1.29(2) .
C24 H24 0.9300 .
C25 H25 0.9300 .
C26 C27 1.35(2) .
C26 H26 0.9300 .
C27 C28 1.370(17) .
C27 H27 0.9300 .
C28 N4 1.324(14) .
C28 H28 0.9300 .
C29 N5 1.333(12) .
C29 C30 1.390(15) .
C29 H29 0.9300 .
C30 C31 1.386(17) .
C30 H30 0.9300 .
C31 C32 1.375(17) .
C31 H31 0.9300 .
C32 C33 1.427(13) .
C32 C37 1.434(17) .
C33 N5 1.357(11) .
C33 C34 1.391(14) .
C34 N6 1.342(12) .
C34 C35 1.409(14) .
C35 C36 1.395(18) .
C35 C38 1.41(2) .
C36 C37 1.31(2) .
C36 H36 0.9300 .
C37 H37 0.9300 .
C38 C39 1.36(2) .
C38 H38 0.9300 .
C39 C40 1.421(16) .
C39 H39 0.9300 .
C40 N6 1.313(13) .
C40 H40 0.9300 .
N1 O6 1.173(10) .
N1 O5 1.217(10) .
N2 O7 1.151(11) .
N2 O8 1.191(11) .
N3 Ni1 2.059(7) .
N4 Ni1 2.080(8) .
N5 Ni2 2.071(7) .
N6 Ni2 2.099(7) .
Ni1 O9 2.032(5) .
Ni1 O1W 2.044(6) .
Ni1 O1 2.151(6) .
Ni1 O2 2.182(6) .
Ni2 O2W 2.022(6) .
Ni2 O3 2.054(6) .
Ni2 O11 2.141(6) .
Ni2 O12 2.161(6) .
O1W H1WA 0.8591 .
O1W H1WB 0.8634 .
O2W H2WA 0.8498 .
O2W H2WB 0.8501 .

loop_
_geom_torsion_atom_site_label_1
_geom_torsion_atom_site_label_2
_geom_torsion_atom_site_label_3
_geom_torsion_atom_site_label_4
_geom_torsion
_geom_torsion_site_symmetry_1
_geom_torsion_site_symmetry_4
O2 C1 C2 C3 41.4(11) . .
O1 C1 C2 C3 -134.2(8) . .
O2 C1 C2 C7 -139.0(8) . .
O1 C1 C2 C7 45.4(11) . .
C7 C2 C3 C4 -4.0(11) . .
C1 C2 C3 C4 175.7(7) . .
C2 C3 C4 C5 1.6(12) . .
C2 C3 C4 C15 178.6(7) . 2_777
C3 C4 C5 C6 0.6(12) . .
C15 C4 C5 C6 -176.4(7) 2_777 .
C4 C5 C6 C7 -0.6(12) . .
C4 C5 C6 N1 -178.8(7) . .
C3 C2 C7 C6 3.9(11) . .
C1 C2 C7 C6 -175.8(7) . .
C3 C2 C7 C8 -173.8(7) . .
C1 C2 C7 C8 6.5(11) . .
C5 C6 C7 C2 -1.7(11) . .
N1 C6 C7 C2 176.5(7) . .
C5 C6 C7 C8 175.9(7) . .
N1 C6 C7 C8 -5.9(11) . .
C2 C7 C8 C9 -93.4(9) . .
C6 C7 C8 C9 89.1(10) . .
C2 C7 C8 C13 85.3(9) . .
C6 C7 C8 C13 -92.2(9) . .
C13 C8 C9 C10 -3.2(12) . .
C7 C8 C9 C10 175.5(8) . .
C13 C8 C9 N2 176.2(7) . .
C7 C8 C9 N2 -5.0(12) . .
C8 C9 C10 C11 0.9(13) . .
N2 C9 C10 C11 -178.5(8) . .
C9 C10 C11 C12 -0.1(12) . .
C9 C10 C11 C16 -175.6(8) . 2_676
C10 C11 C12 C13 1.9(12) . .
C16 C11 C12 C13 177.2(7) 2_676 .
C11 C12 C13 C8 -4.3(12) . .
C11 C12 C13 C14 175.1(7) . .
C9 C8 C13 C12 4.8(11) . .
C7 C8 C13 C12 -174.0(7) . .
C9 C8 C13 C14 -174.6(7) . .
C7 C8 C13 C14 6.6(11) . .
C12 C13 C14 O12 40.7(11) . .
C8 C13 C14 O12 -139.8(8) . .
C12 C13 C14 O11 -136.0(8) . .
C8 C13 C14 O11 43.4(11) . .
N3 C17 C18 C19 -1.5(18) . .
C17 C18 C19 C20 0.0(19) . .
C18 C19 C20 C21 0.9(17) . .
C18 C19 C20 C25 178.7(11) . .
C19 C20 C21 N3 -0.4(16) . .
C25 C20 C21 N3 -178.5(9) . .
C19 C20 C21 C22 177.9(10) . .
C25 C20 C21 C22 -0.2(14) . .
N3 C21 C22 N4 -1.7(13) . .
C20 C21 C22 N4 179.9(9) . .
N3 C21 C22 C23 -179.9(8) . .
C20 C21 C22 C23 1.7(14) . .
N4 C22 C23 C26 1.4(14) . .
C21 C22 C23 C26 179.6(9) . .
N4 C22 C23 C24 -178.9(9) . .
C21 C22 C23 C24 -0.7(14) . .
C26 C23 C24 C25 177.8(12) . .
C22 C23 C24 C25 -1.9(17) . .
C23 C24 C25 C20 4(2) . .
C19 C20 C25 C24 179.7(13) . .
C21 C20 C25 C24 -2.4(17) . .
C22 C23 C26 C27 0.3(17) . .
C24 C23 C26 C27 -179.4(12) . .
C23 C26 C27 C28 -1.0(19) . .
C26 C27 C28 N4 0(2) . .
N5 C29 C30 C31 -2.0(17) . .
C29 C30 C31 C32 -0.3(18) . .
C30 C31 C32 C33 1.2(18) . .
C30 C31 C32 C37 179.4(13) . .
C31 C32 C33 N5 -0.1(16) . .
C37 C32 C33 N5 -178.5(10) . .
C31 C32 C33 C34 178.1(11) . .
C37 C32 C33 C34 -0.3(15) . .
N5 C33 C34 N6 -3.1(13) . .
C32 C33 C34 N6 178.7(9) . .
N5 C33 C34 C35 177.2(10) . .
C32 C33 C34 C35 -1.0(15) . .
N6 C34 C35 C36 -175.9(13) . .
C33 C34 C35 C36 4(2) . .
N6 C34 C35 C38 -1(2) . .
C33 C34 C35 C38 178.4(14) . .
C38 C35 C36 C37 -179.4(19) . .
C34 C35 C36 C37 -5(3) . .
C35 C36 C37 C32 4(3) . .
C31 C32 C37 C36 -179.5(17) . .
C33 C32 C37 C36 -1(2) . .
C36 C35 C38 C39 178.2(18) . .
C34 C35 C38 C39 4(3) . .
C35 C38 C39 C40 -6(3) . .
C38 C39 C40 N6 5(2) . .
C5 C6 N1 O6 -167.1(9) . .
C7 C6 N1 O6 14.6(12) . .
C5 C6 N1 O5 12.8(12) . .
C7 C6 N1 O5 -165.5(9) . .
C10 C9 N2 O7 169.1(12) . .
C8 C9 N2 O7 -10.4(16) . .
C10 C9 N2 O8 -11.2(16) . .
C8 C9 N2 O8 169.4(12) . .
C18 C17 N3 C21 2.0(15) . .
C18 C17 N3 Ni1 -172.6(8) . .
C20 C21 N3 C17 -1.0(14) . .
C22 C21 N3 C17 -179.4(9) . .
C20 C21 N3 Ni1 174.4(8) . .
C22 C21 N3 Ni1 -4.0(10) . .
C27 C28 N4 C22 1.4(16) . .
C27 C28 N4 Ni1 173.3(9) . .
C23 C22 N4 C28 -2.2(13) . .
C21 C22 N4 C28 179.6(9) . .
C23 C22 N4 Ni1 -175.5(7) . .
C21 C22 N4 Ni1 6.3(10) . .
C30 C29 N5 C33 3.1(15) . .
C30 C29 N5 Ni2 173.3(8) . .
C34 C33 N5 C29 179.7(9) . .
C32 C33 N5 C29 -2.0(14) . .
C34 C33 N5 Ni2 8.1(10) . .
C32 C33 N5 Ni2 -173.7(8) . .
C39 C40 N6 C34 -2.7(17) . .
C39 C40 N6 Ni2 -177.4(10) . .
C33 C34 N6 C40 -178.9(9) . .
C35 C34 N6 C40 0.8(15) . .
C33 C34 N6 Ni2 -3.5(10) . .
C35 C34 N6 Ni2 176.2(9) . .
C17 N3 Ni1 O9 95.3(9) . .
C21 N3 Ni1 O9 -79.4(6) . .
C17 N3 Ni1 O1W 0.6(9) . .
C21 N3 Ni1 O1W -174.1(6) . .
C17 N3 Ni1 N4 -179.7(9) . .
C21 N3 Ni1 N4 5.6(6) . .
C17 N3 Ni1 O1 -102.0(14) . .
C21 N3 Ni1 O1 83.3(13) . .
C17 N3 Ni1 O2 -88.3(9) . .
C21 N3 Ni1 O2 97.0(6) . .
C17 N3 Ni1 C1 -90.4(9) . .
C21 N3 Ni1 C1 94.9(7) . .
C28 N4 Ni1 O9 -87.0(9) . .
C22 N4 Ni1 O9 85.4(6) . .
C28 N4 Ni1 N3 -178.7(9) . .
C22 N4 Ni1 N3 -6.4(6) . .
C28 N4 Ni1 O1 15.2(9) . .
C22 N4 Ni1 O1 -172.5(6) . .
C28 N4 Ni1 O2 76.5(9) . .
C22 N4 Ni1 O2 -111.1(6) . .
C28 N4 Ni1 C1 46.2(9) . .
C22 N4 Ni1 C1 -141.5(6) . .
O2 C1 Ni1 O9 176.1(4) . .
O1 C1 Ni1 O9 -2.3(6) . .
O2 C1 Ni1 O1W -87.0(5) . .
O1 C1 Ni1 O1W 94.6(5) . .
O2 C1 Ni1 N3 3.9(7) . .
O1 C1 Ni1 N3 -174.5(5) . .
O2 C1 Ni1 N4 86.7(5) . .
O1 C1 Ni1 N4 -91.7(5) . .
O2 C1 Ni1 O1 178.4(8) . .
O1 C1 Ni1 O2 -178.4(8) . .
C29 N5 Ni2 O3 -86.6(8) . .
C33 N5 Ni2 O3 84.2(6) . .
C29 N5 Ni2 N6 -178.1(9) . .
C33 N5 Ni2 N6 -7.4(6) . .
C29 N5 Ni2 O11 16.8(8) . .
C33 N5 Ni2 O11 -172.4(6) . .
C29 N5 Ni2 O12 78.1(8) . .
C33 N5 Ni2 O12 -111.1(6) . .
C29 N5 Ni2 C14 47.7(9) . .
C33 N5 Ni2 C14 -141.5(6) . .
C40 N6 Ni2 O2W 0.6(8) . .
C34 N6 Ni2 O2W -174.5(6) . .
C40 N6 Ni2 O3 96.0(8) . .
C34 N6 Ni2 O3 -79.2(6) . .
C40 N6 Ni2 N5 -178.9(9) . .
C34 N6 Ni2 N5 5.9(6) . .
C40 N6 Ni2 O11 -109.3(11) . .
C34 N6 Ni2 O11 75.6(11) . .
C40 N6 Ni2 O12 -88.2(8) . .
C34 N6 Ni2 O12 96.6(6) . .
C40 N6 Ni2 C14 -91.8(9) . .
C34 N6 Ni2 C14 93.0(7) . .
O12 C14 Ni2 O2W -86.7(5) . .
O11 C14 Ni2 O2W 95.7(5) . .
O12 C14 Ni2 O3 175.9(4) . .
O11 C14 Ni2 O3 -1.6(6) . .
O12 C14 Ni2 N5 87.1(5) . .
O11 C14 Ni2 N5 -90.4(5) . .
O12 C14 Ni2 N6 6.8(6) . .
O11 C14 Ni2 N6 -170.7(4) . .
O12 C14 Ni2 O11 177.5(7) . .
O11 C14 Ni2 O12 -177.5(7) . .
O2 C1 O1 Ni1 -1.7(8) . .
C2 C1 O1 Ni1 173.8(6) . .
O9 Ni1 O1 C1 178.3(5) . .
O1W Ni1 O1 C1 -86.3(5) . .
N3 Ni1 O1 C1 16.1(13) . .
N4 Ni1 O1 C1 91.8(5) . .
O2 Ni1 O1 C1 0.9(4) . .
O1 C1 O2 Ni1 1.6(8) . .
C2 C1 O2 Ni1 -173.8(6) . .
O9 Ni1 O2 C1 -10.1(11) . .
O1W Ni1 O2 C1 92.8(5) . .
N3 Ni1 O2 C1 -177.1(5) . .
N4 Ni1 O2 C1 -96.0(5) . .
O1 Ni1 O2 C1 -0.9(4) . .
O4 C15 O3 Ni2 42.6(13) . .
C4 C15 O3 Ni2 -135.2(6) 2_777 .
O2W Ni2 O3 C15 -78.8(8) . .
N5 Ni2 O3 C15 109.4(8) . .
N6 Ni2 O3 C15 -171.5(8) . .
O11 Ni2 O3 C15 15.4(8) . .
O12 Ni2 O3 C15 24.2(14) . .
C14 Ni2 O3 C15 16.3(9) . .
O10 C16 O9 Ni1 40.4(15) . .
C11 C16 O9 Ni1 -138.3(7) 2_676 .
O1W Ni1 O9 C16 -75.0(9) . .
N3 Ni1 O9 C16 -165.3(9) . .
N4 Ni1 O9 C16 114.3(9) . .
O1 Ni1 O9 C16 18.9(9) . .
O2 Ni1 O9 C16 27.2(15) . .
C1 Ni1 O9 C16 20.2(11) . .
O12 C14 O11 Ni2 -2.5(8) . .
C13 C14 O11 Ni2 174.2(6) . .
O2W Ni2 O11 C14 -85.0(5) . .
O3 Ni2 O11 C14 178.8(4) . .
N5 Ni2 O11 C14 92.5(5) . .
N6 Ni2 O11 C14 24.8(11) . .
O12 Ni2 O11 C14 1.4(4) . .
O11 C14 O12 Ni2 2.5(7) . .
C13 C14 O12 Ni2 -174.3(6) . .
O2W Ni2 O12 C14 92.8(5) . .
O3 Ni2 O12 C14 -11.1(12) . .
N5 Ni2 O12 C14 -95.2(5) . .
N6 Ni2 O12 C14 -175.0(5) . .
O11 Ni2 O12 C14 -1.4(4) . .
